data_1557793
loop_
_publ_author_name
'Kobayashi, Atsushi'
'Imada, Shin-Ichiro'
'Wang, Dongjin'
'Nagao, Yuki'
'Yoshida, Masaki'
'Kato, Masako'

_publ_section_title
;
 Cooperative phenomenon of vapochromism and proton conduction of
 luminescent Pt(ii) complexes for the visualisation of proton
 conductivity.
;
_journal_name_full 'Faraday discussions'
_journal_page_first 184
_journal_page_last 196
_journal_paper_doi 10.1039/d0fd00001a
_journal_volume 225
_journal_year 2021
_chemical_formula_moiety '2(C20 H15 Cl N4 Pt), 4.5(Cl), 4(O), 2(H2 O)'
_chemical_formula_sum 'C40 H34 Cl6.5 N8 O6 Pt2'
_chemical_formula_weight 1343.35
_space_group_crystal_system triclinic
_space_group_IT_number 2
_space_group_name_Hall '-P 1'
_space_group_name_H-M_alt 'P -1'
_atom_sites_solution_hydrogens mixed
_atom_sites_solution_primary iterative
_audit_creation_date 2020-01-06
_audit_creation_method
;
Olex2 1.2
(compiled 2018.05.29 svn.r3508 for OlexSys, GUI svn.r5506)
;
_audit_update_record
;
2020-01-06 deposited with the CCDC.	2020-04-14 downloaded from the CCDC.
;
_cell_angle_alpha 99.605(2)
_cell_angle_beta 101.408(2)
_cell_angle_gamma 117.546(3)
_cell_formula_units_Z 2
_cell_length_a 13.5911(4)
_cell_length_b 14.4864(5)
_cell_length_c 14.6981(4)
_cell_measurement_reflns_used 11626
_cell_measurement_temperature 150(2)
_cell_measurement_theta_max 76.9280
_cell_measurement_theta_min 3.2210
_cell_volume 2401.45(16)
_computing_cell_refinement 'CrysAlisPro 1.171.39.46 (Rigaku OD, 2018)'
_computing_data_collection 'CrysAlisPro 1.171.39.46 (Rigaku OD, 2018)'
_computing_data_reduction 'CrysAlisPro 1.171.39.46 (Rigaku OD, 2018)'
_computing_molecular_graphics 'Olex2 (Dolomanov et al., 2009)'
_computing_publication_material 'Olex2 (Dolomanov et al., 2009)'
_computing_structure_refinement 'ShelXL (Sheldrick, 2015)'
_computing_structure_solution 'olex2.solve (Bourhis et al., 2015)'
_diffrn_ambient_temperature 150(2)
_diffrn_detector_type HyPix
_diffrn_measured_fraction_theta_full 0.999
_diffrn_measured_fraction_theta_max 0.999
_diffrn_measurement_details
;
List of Runs (angles in degrees, time in seconds):

  # Type    Start    End  Width  t~exp~   \w     \q     \k     \f   Frames
#--------------------------------------------------------------------------
  1  \w     15.00  58.00   0.50    1.47    --   46.37 -33.00  63.00   86
  2  \w     38.00  63.00   0.50    1.08    --  108.56 -33.00  63.00   50
  3  \w     37.00  69.00   0.50    1.08    --  108.56 -37.00 120.00   64
  4  \w     61.00 126.00   0.50    1.08    --  108.56 -77.00 150.00  130
  5  \w     69.00 108.00   0.50    1.08    --  108.56 -99.00  60.00   78
  6  \w     75.00 101.00   0.50    1.08    --  108.56 -77.00  30.00   52
  7  \w     60.00  86.00   0.50    1.08    --  108.56 -99.00   0.00   52
  8  \w     59.00 109.00   0.50    1.08    --  108.56 -99.00 -60.00  100
  9  \w     88.00 116.00   0.50    1.08    --  108.56-125.00-120.00   56
 10  \w     57.00  82.00   0.50    1.47    --   46.37-125.00-180.00   50
 11  \w     35.00  67.00   0.50    1.08    --  108.56 -37.00 -90.00   64
 12  \w     39.00  68.00   0.50    1.08    --  108.56 -37.00 -30.00   58
 13  \w     38.00  63.00   0.50    1.08    --  108.56 -19.00 -30.00   50
 14  \w     34.00  73.00   0.50    1.08    --  108.56 -19.00 -60.00   78
 15  \w     94.00 130.00   0.50    1.08    --  108.56  33.00-138.00   72
 16  \w    134.00 177.00   0.50    1.08    --  108.56  33.00-138.00   86
 17  \w     94.00 156.00   0.50    1.08    --  108.56 125.00  30.00  124
 18  \w     81.00 115.00   0.50    1.47    --   46.37 125.00 150.00   68
 19  \w     38.00  75.00   0.50    1.08    --  108.56 -19.00  90.00   74
 20  \w     33.00  69.00   0.50    1.08    --  108.56 -19.00  60.00   72
 21  \w     39.00  69.00   0.50    1.08    --  108.56 -37.00  90.00   60
 22  \w     46.00  71.00   0.50    1.08    --  108.56 -77.00  30.00   50
 23  \w     64.00  93.00   0.50    1.08    --  108.56 -99.00  30.00   58
 24  \w     36.00  98.00   0.50    1.08    --  108.56 -99.00 120.00  124
 25  \w     65.00 109.00   0.50    1.08    --  108.56 -99.00 150.00   88
 26  \w     35.00  66.00   0.50    1.08    --  108.56 -37.00 150.00   62
 27  \w     35.00  60.00   0.50    1.08    --  108.56 -37.00  60.00   50
 28  \w     36.00  69.00   0.50    1.08    --  108.56 -37.00  30.00   66
 29  \w     36.00 107.00   0.50    1.08    --  108.56 -99.00 -30.00  142
 30  \w     37.00  66.00   0.50    1.08    --  108.56 -37.00-120.00   58
 31  \w     37.00  62.00   0.50    1.08    --  108.56 -37.00-180.00   50
 32  \w     37.00  66.00   0.50    1.08    --  108.56 -37.00-150.00   58
 33  \w     44.00 105.00   0.50    1.08    --  108.56 -99.00-120.00  122
 34  \w     35.00  69.00   0.50    1.08    --  108.56 -37.00 -60.00   68
 35  \w     33.00  72.00   0.50    1.08    --  108.56 -19.00   0.00   78
 36  \w     33.00 121.00   0.50    1.47    --   46.37  33.00-138.00  176
 37  \w    -21.00  12.00   0.50    1.47    --   46.37 -33.00  63.00   66
 38  \w    -61.00  27.00   0.50    1.47    --  -46.37  19.00  30.00  176
 39  \w    -63.00 -38.00   0.50    1.08    --  -84.50  33.00-138.00   50
 40  \w    -41.00 -16.00   0.50    1.47    --  -46.37  33.00-138.00   50
 41  \w    -67.00 -14.00   0.50    1.08    --  -84.50  37.00 -30.00  106
 42  \w    -45.00 -11.00   0.50    1.47    --  -46.37 125.00-150.00   68
 43  \w    -94.00 -52.00   0.50    1.47    --  -46.37 125.00-150.00   84
 44  \w    -68.00 -19.00   0.50    1.08    --  -84.50  77.00   0.00   98
 45  \w   -121.00 -35.00   0.50    1.47    --  -46.37 -33.00  63.00  172
 46  \w   -154.00 -94.00   0.50    1.08    --  -84.50 -33.00  63.00  120
;
_diffrn_measurement_device 'four-circle diffractometer'
_diffrn_measurement_device_type 'XtaLAB Synergy, Single source at home/near, HyPix'
_diffrn_measurement_method '\w scans'
_diffrn_radiation_type CuK\a
_diffrn_radiation_wavelength 1.54184
_diffrn_reflns_av_R_equivalents 0.0509
_diffrn_reflns_av_unetI/netI 0.0492
_diffrn_reflns_Laue_measured_fraction_full 0.999
_diffrn_reflns_Laue_measured_fraction_max 0.999
_diffrn_reflns_limit_h_max 15
_diffrn_reflns_limit_h_min -16
_diffrn_reflns_limit_k_max 17
_diffrn_reflns_limit_k_min -17
_diffrn_reflns_limit_l_max 12
_diffrn_reflns_limit_l_min -17
_diffrn_reflns_number 27916
_diffrn_reflns_point_group_measured_fraction_full 0.999
_diffrn_reflns_point_group_measured_fraction_max 0.999
_diffrn_reflns_theta_full 67.075
_diffrn_reflns_theta_max 67.075
_diffrn_reflns_theta_min 3.213
_exptl_absorpt_coefficient_mu 14.507
_exptl_absorpt_correction_T_max 1.00000
_exptl_absorpt_correction_T_min 0.30919
_exptl_absorpt_correction_type multi-scan
_exptl_absorpt_process_details
'CrysAlisPro 1.171.39.46 (Rigaku Oxford Diffraction, 2018) Empirical absorption correction using spherical harmonics, implemented in SCALE3 ABSPACK scaling algorithm.'
_exptl_crystal_colour red
_exptl_crystal_density_diffrn 1.858
_exptl_crystal_description needle
_exptl_crystal_F_000 1289
_exptl_crystal_size_max 0.20
_exptl_crystal_size_mid 0.08
_exptl_crystal_size_min 0.04
_refine_diff_density_max 3.118
_refine_diff_density_min -1.411
_refine_diff_density_rms 0.227
_refine_ls_extinction_method none
_refine_ls_goodness_of_fit_ref 1.044
_refine_ls_hydrogen_treatment constr
_refine_ls_matrix_type full
_refine_ls_number_parameters 574
_refine_ls_number_reflns 8585
_refine_ls_number_restraints 0
_refine_ls_restrained_S_all 1.044
_refine_ls_R_factor_all 0.0546
_refine_ls_R_factor_gt 0.0467
_refine_ls_shift/su_max 0.001
_refine_ls_shift/su_mean 0.000
_refine_ls_structure_factor_coef Fsqd
_refine_ls_weighting_details 'w=1/[\s^2^(Fo^2^)+(0.0801P)^2^+13.0867P] where P=(Fo^2^+2Fc^2^)/3'
_refine_ls_weighting_scheme calc
_refine_ls_wR_factor_gt 0.1302
_refine_ls_wR_factor_ref 0.1356
_reflns_Friedel_coverage 0.000
_reflns_number_gt 7294
_reflns_number_total 8585
_reflns_threshold_expression 'I > 2\s(I)'
_cod_data_source_file d0fd00001a2.cif
_cod_data_source_block o-Pt-HCl
_cod_depositor_comments 'Adding full bibliography for 1557791--1557793.cif.'
_cod_original_cell_volume 2401.44(14)
_cod_original_formula_sum 'C40 H34 Cl6.50 N8 O6 Pt2'
_cod_database_code 1557793
_shelx_shelxl_version_number 2018/3
_shelx_space_group_comment
;
The symmetry employed for this shelxl refinement is uniquely defined
by the following loop, which should always be used as a source of
symmetry information in preference to the above space-group names.
They are only intended as comments.
;
_olex2_refinement_description
;
1. Fixed Uiso
 At 1.2 times of:
  All C(H) groups, All N(H) groups
 At 1.5 times of:
  All O(H,H) groups
2. Others
 Fixed Sof: Cl7(0.5)
3.a Free rotating group:
 O3(H3A,H3B), O4(H4B,H4C)
3.b Aromatic/amide H refined with riding coordinates:
 N8(H8), C21(H21), C27(H27), C37(H37), C33(H33), C40(H40), C23(H23), C22(H22),
 C24(H24), C38(H38), C39(H39), C35(H35), C32(H32), C34(H34), C29(H29), N4(H4),
 C19(H19), C7(H7), C3(H3), C17(H17), C9(H9), C1(H1), C15(H15), C13(H13),
 C14(H14), C18(H18), C2(H2), C20(H20), C12(H12), C4(H4A)
;
_olex2_submission_special_instructions 'No special instructions were received'
_oxdiff_exptl_absorpt_empirical_details
;
Empirical correction (ABSPACK) includes:
- Absorption correction using spherical harmonics
- Frame scaling
;

loop_
_space_group_symop_operation_xyz
'x, y, z'
'-x, -y, -z'

loop_
_atom_site_label
_atom_site_type_symbol
_atom_site_fract_x
_atom_site_fract_y
_atom_site_fract_z
_atom_site_U_iso_or_equiv
_atom_site_adp_type
_atom_site_occupancy
_atom_site_site_symmetry_order
_atom_site_calc_flag
_atom_site_refinement_flags_posn
_atom_site_refinement_flags_adp
_atom_site_refinement_flags_occupancy
_atom_site_disorder_assembly
_atom_site_disorder_group
Pt2 Pt 0.38164(3) 1.00654(2) 0.50204(2) 0.02312(12) Uani 1 1 d . . . . .
Cl2 Cl 0.51243(16) 1.18677(14) 0.58750(14) 0.0304(4) Uani 1 1 d . . . . .
Cl4 Cl 0.10000(19) 0.44117(17) 0.52916(16) 0.0391(5) Uani 1 1 d . . . . .
N7 N 0.3318(6) 1.0231(5) 0.3695(5) 0.0250(13) Uani 1 1 d . . . . .
N5 N 0.3957(5) 0.9421(5) 0.6118(5) 0.0245(13) Uani 1 1 d . . . . .
N6 N 0.2727(5) 0.8544(5) 0.4309(5) 0.0241(13) Uani 1 1 d . . . . .
N8 N 0.0088(6) 0.4506(5) 0.3245(5) 0.0345(16) Uani 1 1 d . . . . .
H8 H 0.036774 0.473819 0.386875 0.041 Uiso 1 1 calc R . . . .
C31 C 0.2538(7) 0.9246(6) 0.2990(6) 0.0306(18) Uani 1 1 d . . . . .
C25 C 0.3276(6) 0.8311(6) 0.5836(6) 0.0234(15) Uani 1 1 d . . . . .
C21 C 0.4605(7) 0.9946(7) 0.7059(6) 0.0293(17) Uani 1 1 d . . . . .
H21 H 0.507814 1.070140 0.725933 0.035 Uiso 1 1 calc R . . . .
C30 C 0.2191(6) 0.8288(6) 0.3347(5) 0.0242(15) Uani 1 1 d . . . . .
C26 C 0.2570(6) 0.7814(6) 0.4796(5) 0.0238(15) Uani 1 1 d . . . . .
C28 C 0.1211(7) 0.6409(6) 0.3302(6) 0.0269(16) Uani 1 1 d . . . . .
C27 C 0.1789(7) 0.6717(6) 0.4304(6) 0.0281(16) Uani 1 1 d . . . . .
H27 H 0.164951 0.619451 0.463038 0.034 Uiso 1 1 calc R . . . .
C37 C -0.0065(8) 0.4876(7) 0.1742(6) 0.040(2) Uani 1 1 d . . . . .
H37 H 0.013323 0.536465 0.137922 0.048 Uiso 1 1 calc R . . . .
C33 C 0.2450(8) 1.0180(7) 0.1809(6) 0.0378(19) Uani 1 1 d . . . . .
H33 H 0.215660 1.016721 0.117627 0.045 Uiso 1 1 calc R . . . .
C40 C -0.0631(8) 0.3419(7) 0.2811(8) 0.045(2) Uani 1 1 d . . . . .
H40 H -0.080398 0.293792 0.318291 0.054 Uiso 1 1 calc R . . . .
C23 C 0.3907(8) 0.8254(7) 0.7441(6) 0.0365(19) Uani 1 1 d . . . . .
H23 H 0.390718 0.786724 0.788689 0.044 Uiso 1 1 calc R . . . .
C22 C 0.4578(7) 0.9381(7) 0.7731(6) 0.0332(18) Uani 1 1 d . . . . .
H22 H 0.501257 0.975824 0.838142 0.040 Uiso 1 1 calc R . . . .
C24 C 0.3237(7) 0.7712(6) 0.6476(6) 0.0288(17) Uani 1 1 d . . . . .
H24 H 0.276781 0.695576 0.626389 0.035 Uiso 1 1 calc R . . . .
C38 C -0.0827(9) 0.3760(8) 0.1278(7) 0.048(2) Uani 1 1 d . . . . .
H38 H -0.115040 0.350273 0.060472 0.058 Uiso 1 1 calc R . . . .
C39 C -0.1095(8) 0.3040(7) 0.1827(7) 0.047(2) Uani 1 1 d . . . . .
H39 H -0.159410 0.229610 0.152114 0.057 Uiso 1 1 calc R . . . .
C35 C 0.3660(7) 1.1165(6) 0.3442(6) 0.0295(17) Uani 1 1 d . . . . .
H35 H 0.419331 1.182838 0.391472 0.035 Uiso 1 1 calc R . . . .
C32 C 0.2086(7) 0.9194(7) 0.2057(6) 0.0310(17) Uani 1 1 d . . . . .
H32 H 0.154965 0.852539 0.159198 0.037 Uiso 1 1 calc R . . . .
C34 C 0.3250(8) 1.1165(7) 0.2520(7) 0.0369(19) Uani 1 1 d . . . . .
H34 H 0.350229 1.181785 0.236715 0.044 Uiso 1 1 calc R . . . .
C36 C 0.0388(7) 0.5246(6) 0.2741(6) 0.0275(16) Uani 1 1 d . . . . .
C29 C 0.1425(7) 0.7208(6) 0.2825(5) 0.0267(16) Uani 1 1 d . . . . .
H29 H 0.105277 0.701249 0.216252 0.032 Uiso 1 1 calc R . . . .
Pt1 Pt 0.16697(3) 0.01492(2) 0.56389(2) 0.02609(12) Uani 1 1 d . . . . .
Cl1 Cl 0.13532(19) -0.11082(17) 0.64800(17) 0.0387(5) Uani 1 1 d . . . . .
N2 N 0.1884(5) 0.1216(5) 0.4959(5) 0.0252(14) Uani 1 1 d . . . . .
N1 N 0.0510(6) -0.0867(5) 0.4310(5) 0.0283(14) Uani 1 1 d . . . . .
N3 N 0.2876(6) 0.1500(6) 0.6739(5) 0.0283(14) Uani 1 1 d . . . . .
N4 N 0.3095(6) 0.4628(5) 0.3981(5) 0.0284(14) Uani 1 1 d . . . . .
H4 H 0.340778 0.479443 0.459755 0.034 Uiso 1 1 calc R . . . .
C6 C 0.1245(7) 0.0882(6) 0.4017(6) 0.0259(16) Uani 1 1 d . . . . .
C10 C 0.2664(6) 0.2281(6) 0.5455(5) 0.0228(15) Uani 1 1 d . . . . .
C16 C 0.2375(6) 0.3554(6) 0.3467(6) 0.0269(16) Uani 1 1 d . . . . .
C11 C 0.3220(7) 0.2436(6) 0.6490(6) 0.0263(16) Uani 1 1 d . . . . .
C19 C 0.2862(8) 0.5223(7) 0.2612(7) 0.039(2) Uani 1 1 d . . . . .
H19 H 0.301627 0.578368 0.232981 0.047 Uiso 1 1 calc R . . . .
C5 C 0.0461(7) -0.0311(6) 0.3652(6) 0.0279(17) Uani 1 1 d . . . . .
C7 C 0.1375(6) 0.1644(6) 0.3515(6) 0.0240(15) Uani 1 1 d . . . . .
H7 H 0.092719 0.142732 0.286911 0.029 Uiso 1 1 calc R . . . .
C3 C -0.0986(8) -0.2005(7) 0.2439(7) 0.038(2) Uani 1 1 d . . . . .
H3 H -0.148934 -0.239840 0.180799 0.045 Uiso 1 1 calc R . . . .
C17 C 0.1894(8) 0.3325(7) 0.2490(6) 0.040(2) Uani 1 1 d . . . . .
H17 H 0.139612 0.260300 0.210994 0.048 Uiso 1 1 calc R . . . .
C9 C 0.2851(7) 0.3066(6) 0.4985(6) 0.0289(17) Uani 1 1 d . . . . .
H9 H 0.340202 0.379601 0.531088 0.035 Uiso 1 1 calc R . . . .
C1 C -0.0170(7) -0.1949(6) 0.4057(7) 0.036(2) Uani 1 1 d . . . . .
H1 H -0.013945 -0.231505 0.451516 0.043 Uiso 1 1 calc R . . . .
C15 C 0.3351(8) 0.1567(8) 0.7667(7) 0.039(2) Uani 1 1 d . . . . .
H15 H 0.311357 0.093119 0.784971 0.047 Uiso 1 1 calc R . . . .
C13 C 0.4535(8) 0.3516(8) 0.8092(6) 0.040(2) Uani 1 1 d . . . . .
H13 H 0.509319 0.418679 0.854532 0.048 Uiso 1 1 calc R . . . .
C14 C 0.4172(8) 0.2545(8) 0.8341(7) 0.044(2) Uani 1 1 d . . . . .
H14 H 0.449106 0.256597 0.897028 0.053 Uiso 1 1 calc R . . . .
C18 C 0.2135(9) 0.4141(8) 0.2063(7) 0.048(2) Uani 1 1 d . . . . .
H18 H 0.180574 0.396659 0.139548 0.057 Uiso 1 1 calc R . . . .
C2 C -0.0917(8) -0.2530(7) 0.3121(7) 0.039(2) Uani 1 1 d . . . . .
H2 H -0.137785 -0.328545 0.295209 0.047 Uiso 1 1 calc R . . . .
C20 C 0.3340(8) 0.5434(7) 0.3578(7) 0.0364(19) Uani 1 1 d . . . . .
H20 H 0.384637 0.615220 0.396548 0.044 Uiso 1 1 calc R . . . .
C12 C 0.4029(7) 0.3442(7) 0.7138(6) 0.0341(18) Uani 1 1 d . . . . .
H12 H 0.423950 0.406787 0.694417 0.041 Uiso 1 1 calc R . . . .
C8 C 0.2196(6) 0.2743(6) 0.4007(5) 0.0241(15) Uani 1 1 d . . . . .
C4 C -0.0284(7) -0.0863(6) 0.2707(6) 0.0301(17) Uani 1 1 d . . . . .
H4A H -0.031861 -0.048624 0.225868 0.036 Uiso 1 1 calc R . . . .
Cl6 Cl -0.0523(2) 0.6578(2) 0.04910(16) 0.0524(6) Uani 1 1 d . . . . .
Cl5 Cl 0.2980(2) 0.73202(19) 0.12956(16) 0.0452(5) Uani 1 1 d . . . . .
Cl3 Cl 0.47797(18) 0.59534(16) 0.60263(15) 0.0381(5) Uani 1 1 d . . . . .
Cl7 Cl 0.0516(6) 0.9322(4) 0.8954(5) 0.0741(18) Uani 0.5 1 d . . P . .
O6 O 0.3401(6) 1.0143(5) 0.9538(5) 0.0444(17) Uani 1 1 d . . . . .
O3 O 0.2915(7) 0.5399(7) 0.0111(6) 0.067(2) Uani 1 1 d . . . . .
H3A H 0.297753 0.599504 0.039180 0.101 Uiso 1 1 d G . . . .
H3B H 0.221826 0.496255 -0.026164 0.101 Uiso 1 1 d G . . . .
O4 O 0.3054(7) 0.5572(8) 0.7192(5) 0.066(2) Uani 1 1 d . . . . .
H4B H 0.365359 0.582978 0.700353 0.099 Uiso 1 1 d G . . . .
H4C H 0.244049 0.526665 0.670378 0.099 Uiso 1 1 d G . . . .
O1 O 0.3786(7) 0.3388(8) 0.0753(8) 0.089(3) Uani 1 1 d . . . . .
O5 O 0.3800(9) 0.8482(11) 0.9796(7) 0.118(5) Uani 1 1 d . . . . .
O2 O 0.3798(14) 0.5443(14) -0.1172(8) 0.140(6) Uani 1 1 d . . . . .

loop_
_atom_site_aniso_label
_atom_site_aniso_U_11
_atom_site_aniso_U_22
_atom_site_aniso_U_33
_atom_site_aniso_U_23
_atom_site_aniso_U_13
_atom_site_aniso_U_12
Pt2 0.02591(19) 0.01681(18) 0.02930(19) 0.00644(13) 0.01305(13) 0.01146(14)
Cl2 0.0314(9) 0.0170(8) 0.0393(10) 0.0043(7) 0.0144(8) 0.0097(7)
Cl4 0.0472(12) 0.0316(10) 0.0427(11) 0.0156(9) 0.0180(9) 0.0205(9)
N7 0.030(3) 0.018(3) 0.029(3) 0.004(3) 0.014(3) 0.013(3)
N5 0.025(3) 0.021(3) 0.029(3) 0.007(3) 0.009(3) 0.013(3)
N6 0.027(3) 0.021(3) 0.026(3) 0.005(3) 0.012(3) 0.013(3)
N8 0.043(4) 0.025(4) 0.032(4) 0.011(3) 0.010(3) 0.015(3)
C31 0.034(4) 0.023(4) 0.046(5) 0.014(4) 0.024(4) 0.017(4)
C25 0.019(3) 0.022(4) 0.033(4) 0.008(3) 0.013(3) 0.012(3)
C21 0.032(4) 0.030(4) 0.027(4) 0.006(3) 0.011(3) 0.017(4)
C30 0.021(3) 0.028(4) 0.024(4) 0.007(3) 0.010(3) 0.012(3)
C26 0.024(4) 0.022(4) 0.028(4) 0.005(3) 0.011(3) 0.013(3)
C28 0.030(4) 0.027(4) 0.029(4) 0.007(3) 0.013(3) 0.017(3)
C27 0.033(4) 0.027(4) 0.031(4) 0.009(3) 0.014(3) 0.018(4)
C37 0.046(5) 0.029(4) 0.034(5) 0.003(4) 0.004(4) 0.017(4)
C33 0.049(5) 0.036(5) 0.035(5) 0.015(4) 0.016(4) 0.024(4)
C40 0.044(5) 0.026(5) 0.060(6) 0.016(4) 0.011(5) 0.015(4)
C23 0.044(5) 0.035(5) 0.035(5) 0.014(4) 0.012(4) 0.023(4)
C22 0.037(4) 0.036(5) 0.028(4) 0.007(3) 0.011(3) 0.021(4)
C24 0.035(4) 0.022(4) 0.036(4) 0.012(3) 0.015(3) 0.017(3)
C38 0.053(6) 0.031(5) 0.034(5) -0.004(4) -0.006(4) 0.012(4)
C39 0.046(5) 0.022(4) 0.055(6) 0.001(4) 0.001(5) 0.012(4)
C35 0.033(4) 0.021(4) 0.040(5) 0.015(3) 0.021(4) 0.013(3)
C32 0.036(4) 0.024(4) 0.030(4) 0.007(3) 0.012(3) 0.013(4)
C34 0.041(5) 0.028(4) 0.050(5) 0.018(4) 0.023(4) 0.020(4)
C36 0.033(4) 0.022(4) 0.033(4) 0.010(3) 0.014(3) 0.016(3)
C29 0.034(4) 0.029(4) 0.020(4) 0.006(3) 0.009(3) 0.017(4)
Pt1 0.0302(2) 0.02223(19) 0.0370(2) 0.01478(14) 0.01828(15) 0.01719(15)
Cl1 0.0431(11) 0.0348(11) 0.0567(13) 0.0303(10) 0.0272(10) 0.0243(9)
N2 0.026(3) 0.022(3) 0.038(4) 0.011(3) 0.018(3) 0.017(3)
N1 0.027(3) 0.021(3) 0.045(4) 0.010(3) 0.018(3) 0.016(3)
N3 0.035(4) 0.031(4) 0.034(4) 0.018(3) 0.019(3) 0.024(3)
N4 0.035(4) 0.022(3) 0.030(3) 0.014(3) 0.011(3) 0.013(3)
C6 0.035(4) 0.019(4) 0.030(4) 0.006(3) 0.014(3) 0.017(3)
C10 0.025(4) 0.020(4) 0.029(4) 0.008(3) 0.011(3) 0.014(3)
C16 0.026(4) 0.024(4) 0.035(4) 0.009(3) 0.012(3) 0.016(3)
C11 0.030(4) 0.029(4) 0.031(4) 0.011(3) 0.014(3) 0.022(4)
C19 0.041(5) 0.035(5) 0.048(5) 0.028(4) 0.017(4) 0.019(4)
C5 0.027(4) 0.024(4) 0.044(5) 0.013(3) 0.022(4) 0.016(3)
C7 0.025(4) 0.024(4) 0.026(4) 0.009(3) 0.012(3) 0.012(3)
C3 0.035(5) 0.024(4) 0.047(5) -0.002(4) 0.017(4) 0.013(4)
C17 0.043(5) 0.031(5) 0.034(5) 0.009(4) 0.008(4) 0.012(4)
C9 0.027(4) 0.024(4) 0.037(4) 0.006(3) 0.012(3) 0.013(3)
C1 0.036(5) 0.019(4) 0.064(6) 0.015(4) 0.032(4) 0.015(4)
C15 0.044(5) 0.038(5) 0.046(5) 0.021(4) 0.019(4) 0.026(4)
C13 0.045(5) 0.040(5) 0.034(5) 0.012(4) 0.010(4) 0.021(4)
C14 0.048(5) 0.051(6) 0.031(5) 0.014(4) 0.009(4) 0.025(5)
C18 0.056(6) 0.037(5) 0.034(5) 0.015(4) 0.003(4) 0.014(5)
C2 0.044(5) 0.017(4) 0.059(6) 0.010(4) 0.026(5) 0.015(4)
C20 0.040(5) 0.022(4) 0.042(5) 0.010(4) 0.013(4) 0.012(4)
C12 0.041(5) 0.028(4) 0.036(4) 0.008(3) 0.014(4) 0.019(4)
C8 0.023(4) 0.021(4) 0.028(4) 0.007(3) 0.010(3) 0.011(3)
C4 0.025(4) 0.023(4) 0.039(5) 0.011(3) 0.012(3) 0.009(3)
Cl6 0.0621(15) 0.0492(13) 0.0350(11) 0.0051(10) -0.0025(10) 0.0295(12)
Cl5 0.0521(13) 0.0475(13) 0.0372(11) 0.0086(9) 0.0175(10) 0.0264(11)
Cl3 0.0409(11) 0.0259(10) 0.0402(11) 0.0053(8) 0.0109(9) 0.0138(9)
Cl7 0.071(4) 0.038(3) 0.069(4) 0.007(2) -0.013(3) 0.010(3)
O6 0.090(5) 0.049(4) 0.047(4) 0.040(3) 0.056(4) 0.055(4)
O3 0.075(5) 0.056(5) 0.056(5) -0.002(4) 0.011(4) 0.032(4)
O4 0.058(5) 0.089(6) 0.049(4) 0.028(4) 0.022(4) 0.032(5)
O1 0.050(5) 0.102(7) 0.116(8) -0.013(6) 0.027(5) 0.054(5)
O5 0.068(6) 0.180(12) 0.059(6) 0.059(7) 0.019(5) 0.020(7)
O2 0.207(14) 0.261(18) 0.076(7) 0.081(9) 0.073(9) 0.194(15)

loop_
_atom_type_symbol
_atom_type_description
_atom_type_scat_dispersion_real
_atom_type_scat_dispersion_imag
_atom_type_scat_source
C C 0.0181 0.0091 'International Tables Vol C Tables 4.2.6.8 and 6.1.1.4'
H H 0.0000 0.0000 'International Tables Vol C Tables 4.2.6.8 and 6.1.1.4'
Cl Cl 0.3639 0.7018 'International Tables Vol C Tables 4.2.6.8 and 6.1.1.4'
N N 0.0311 0.0180 'International Tables Vol C Tables 4.2.6.8 and 6.1.1.4'
O O 0.0492 0.0322 'International Tables Vol C Tables 4.2.6.8 and 6.1.1.4'
Pt Pt -4.5932 6.9264 'International Tables Vol C Tables 4.2.6.8 and 6.1.1.4'

loop_
_geom_angle_atom_site_label_1
_geom_angle_atom_site_label_2
_geom_angle_atom_site_label_3
_geom_angle
_geom_angle_site_symmetry_1
_geom_angle_site_symmetry_3
_geom_angle_publ_flag
N7 Pt2 Cl2 99.30(18) . . ?
N5 Pt2 Cl2 98.16(19) . . ?
N5 Pt2 N7 162.5(3) . . ?
N6 Pt2 Cl2 179.4(2) . . ?
N6 Pt2 N7 81.2(3) . . ?
N6 Pt2 N5 81.3(3) . . ?
C31 N7 Pt2 113.1(5) . . ?
C35 N7 Pt2 128.0(5) . . ?
C35 N7 C31 118.9(7) . . ?
C25 N5 Pt2 113.1(5) . . ?
C21 N5 Pt2 128.3(5) . . ?
C21 N5 C25 118.7(7) . . ?
C30 N6 Pt2 118.0(5) . . ?
C26 N6 Pt2 117.7(5) . . ?
C26 N6 C30 124.3(7) . . ?
C40 N8 C36 123.1(8) . . ?
N7 C31 C30 114.5(7) . . ?
C32 C31 N7 121.6(7) . . ?
C32 C31 C30 123.7(8) . . ?
N5 C25 C26 114.5(7) . . ?
N5 C25 C24 122.3(7) . . ?
C24 C25 C26 123.1(7) . . ?
N5 C21 C22 121.1(8) . . ?
N6 C30 C31 113.2(7) . . ?
N6 C30 C29 118.8(7) . . ?
C29 C30 C31 128.0(7) . . ?
N6 C26 C25 113.3(6) . . ?
N6 C26 C27 118.9(7) . . ?
C27 C26 C25 127.8(7) . . ?
C27 C28 C36 120.9(7) . . ?
C29 C28 C27 119.7(7) . . ?
C29 C28 C36 119.4(7) . . ?
C26 C27 C28 119.0(7) . . ?
C36 C37 C38 119.5(9) . . ?
C34 C33 C32 119.3(8) . . ?
N8 C40 C39 119.2(9) . . ?
C24 C23 C22 118.8(8) . . ?
C21 C22 C23 120.2(8) . . ?
C25 C24 C23 118.8(8) . . ?
C39 C38 C37 119.6(9) . . ?
C40 C39 C38 120.1(8) . . ?
N7 C35 C34 122.2(8) . . ?
C31 C32 C33 118.6(8) . . ?
C35 C34 C33 119.4(8) . . ?
N8 C36 C28 117.7(7) . . ?
N8 C36 C37 118.5(7) . . ?
C37 C36 C28 123.7(7) . . ?
C30 C29 C28 119.3(7) . . ?
N2 Pt1 Cl1 177.27(18) . . ?
N2 Pt1 N1 81.1(3) . . ?
N2 Pt1 N3 81.2(3) . . ?
N1 Pt1 Cl1 99.2(2) . . ?
N3 Pt1 Cl1 98.41(19) . . ?
N3 Pt1 N1 162.3(3) . . ?
C6 N2 Pt1 118.9(5) . . ?
C6 N2 C10 122.7(7) . . ?
C10 N2 Pt1 118.3(5) . . ?
C5 N1 Pt1 112.1(5) . . ?
C1 N1 Pt1 127.3(6) . . ?
C1 N1 C5 120.6(8) . . ?
C11 N3 Pt1 113.7(5) . . ?
C11 N3 C15 118.5(7) . . ?
C15 N3 Pt1 127.8(6) . . ?
C20 N4 C16 123.4(7) . . ?
N2 C6 C5 112.1(7) . . ?
N2 C6 C7 119.9(7) . . ?
C7 C6 C5 128.1(7) . . ?
N2 C10 C11 112.1(7) . . ?
N2 C10 C9 119.8(7) . . ?
C9 C10 C11 128.1(7) . . ?
N4 C16 C17 116.5(7) . . ?
N4 C16 C8 117.6(7) . . ?
C17 C16 C8 125.9(7) . . ?
N3 C11 C10 114.6(7) . . ?
N3 C11 C12 122.5(8) . . ?
C12 C11 C10 122.8(7) . . ?
C20 C19 C18 117.4(8) . . ?
N1 C5 C6 115.7(7) . . ?
N1 C5 C4 120.6(7) . . ?
C4 C5 C6 123.6(7) . . ?
C6 C7 C8 118.2(7) . . ?
C2 C3 C4 119.0(8) . . ?
C16 C17 C18 121.0(8) . . ?
C10 C9 C8 118.7(7) . . ?
N1 C1 C2 120.6(9) . . ?
N3 C15 C14 121.5(8) . . ?
C12 C13 C14 117.5(9) . . ?
C15 C14 C13 120.6(9) . . ?
C17 C18 C19 120.7(9) . . ?
C3 C2 C1 120.6(8) . . ?
N4 C20 C19 121.0(8) . . ?
C11 C12 C13 119.4(8) . . ?
C7 C8 C16 118.7(7) . . ?
C7 C8 C9 120.6(7) . . ?
C9 C8 C16 120.7(7) . . ?
C5 C4 C3 118.5(8) . . ?

loop_
_geom_bond_atom_site_label_1
_geom_bond_atom_site_label_2
_geom_bond_distance
_geom_bond_site_symmetry_2
_geom_bond_publ_flag
Pt2 Cl2 2.2986(18) . ?
Pt2 N7 2.024(6) . ?
Pt2 N5 2.014(6) . ?
Pt2 N6 1.935(6) . ?
N7 C31 1.381(11) . ?
N7 C35 1.357(10) . ?
N5 C25 1.365(10) . ?
N5 C21 1.348(10) . ?
N6 C30 1.355(10) . ?
N6 C26 1.334(10) . ?
N8 C40 1.355(11) . ?
N8 C36 1.358(10) . ?
C31 C30 1.471(11) . ?
C31 C32 1.361(12) . ?
C25 C26 1.480(11) . ?
C25 C24 1.375(11) . ?
C21 C22 1.380(12) . ?
C30 C29 1.377(11) . ?
C26 C27 1.389(11) . ?
C28 C27 1.407(11) . ?
C28 C36 1.482(11) . ?
C28 C29 1.399(11) . ?
C37 C38 1.398(13) . ?
C37 C36 1.377(12) . ?
C33 C32 1.417(12) . ?
C33 C34 1.389(13) . ?
C40 C39 1.359(14) . ?
C23 C22 1.384(12) . ?
C23 C24 1.383(12) . ?
C38 C39 1.384(15) . ?
C35 C34 1.359(13) . ?
Pt1 Cl1 2.2952(19) . ?
Pt1 N2 1.919(6) . ?
Pt1 N1 2.035(7) . ?
Pt1 N3 2.015(7) . ?
N2 C6 1.348(11) . ?
N2 C10 1.358(10) . ?
N1 C5 1.368(11) . ?
N1 C1 1.334(10) . ?
N3 C11 1.356(10) . ?
N3 C15 1.356(12) . ?
N4 C16 1.362(10) . ?
N4 C20 1.332(11) . ?
C6 C5 1.473(11) . ?
C6 C7 1.393(11) . ?
C10 C11 1.486(11) . ?
C10 C9 1.378(11) . ?
C16 C17 1.367(12) . ?
C16 C8 1.480(11) . ?
C11 C12 1.371(12) . ?
C19 C18 1.384(13) . ?
C19 C20 1.356(13) . ?
C5 C4 1.385(12) . ?
C7 C8 1.400(11) . ?
C3 C2 1.370(14) . ?
C3 C4 1.406(11) . ?
C17 C18 1.367(13) . ?
C9 C8 1.401(11) . ?
C1 C2 1.379(14) . ?
C15 C14 1.366(14) . ?
C13 C14 1.399(13) . ?
C13 C12 1.396(12) . ?
